data_2106717
loop_
_publ_author_name
'Owens, J.P.'
'Franzen, H.F.'

_publ_section_title
;
 Preparation and structure determination of Ti8 S3
;
_journal_name_full 'Acta Crystallographica B (24,1968-38,1982)'
_journal_page_first 427
_journal_page_last 430
_journal_volume 30
_journal_year 1974
_chemical_formula_sum 'S3 Ti8'
_chemical_name_systematic 'Ti8 S3'
_space_group_IT_number 12
_symmetry_space_group_name_Hall '-C 2y'
_symmetry_space_group_name_H-M 'C 1 2/m 1'
_cell_angle_alpha 90
_cell_angle_beta 139.9
_cell_angle_gamma 90
_cell_formula_units_Z 8
_cell_length_a 32.69
_cell_length_b 3.327
_cell_length_c 19.36
_cell_volume 1356.258
_citation_journal_id_ASTM ACBCAR
_cod_data_source_file Owens_ACBCAR_1974_1939.cif
_cod_data_source_block S3Ti8
_cod_database_code 2106717

loop_
_symmetry_equiv_pos_as_xyz
x,y,z
-x,y,-z
-x,-y,-z
x,-y,z
x+1/2,y+1/2,z
-x+1/2,y+1/2,-z
-x+1/2,-y+1/2,-z
x+1/2,-y+1/2,z

loop_
_atom_site_label
_atom_site_type_symbol
_atom_site_fract_x
_atom_site_fract_y
_atom_site_fract_z
_atom_site_occupancy
_atom_site_U_iso_or_equiv
Ti2 Ti 0.5943 0 0.7732 1 0.0
Ti4 Ti 0.6223 0 0.3128 1 0.0
Ti7 Ti 0.718 0 0.8292 1 0.0
Ti13 Ti 0.941 0 0.1633 1 0.0
Ti3 Ti 0.568 0 0.0804 1 0.0
Ti8 Ti 0.7033 0 0.2776 1 0.0
Ti14 Ti 0.0105 0 0.5945 1 0.0
S3 S 0.8933 0 0.4711 1 0.0
S5 S 0.871 0 0.2704 1 0.0
S2 S 0.743 0 0.2061 1 0.0
Ti11 Ti 0.8363 0 0.5171 1 0.0
Ti5 Ti 0.6712 0 0.0034 1 0.0
Ti15 Ti 0.9904 0 0.8926 1 0.0
Ti10 Ti 0.7658 0 0.5729 1 0.0
Ti1 Ti 0.5795 0 0.5867 1 0.0
S6 S 0.9462 0 0.7152 1 0.0
Ti6 Ti 0.6956 0 0.6419 1 0.0
Ti16 Ti 0.4485 0 0.6199 1 0.0
S1 S 0.5719 0 0.9517 1 0.0
Ti9 Ti 0.8001 0 0.0692 1 0.0
Ti12 Ti 0.8476 0 0.898 1 0.0
S4 S 0.8722 0 0.7755 1 0.0
